data_7238674
loop_
_publ_author_name
'Fan, Mei'
'Yang, Qiaokun'
'Tong, Hongbo'
'Yuan, Shifang'
'Jia, Bin'
'Guo, Donglong'
'Zhou, Meisu'
'Liu, Diansheng'

_publ_section_title
;
 Synthesis and structural study of an unsymmetrical aliphatic
 benzamidinato ligand and its use in the formation of selected Cu(i),
 Mg(ii) and Zr(iv) complexes
;
_journal_issue 16
_journal_name_full 'RSC Advances'
_journal_page_first 6599
_journal_paper_doi 10.1039/c2ra20709e
_journal_volume 2
_journal_year 2012
_chemical_formula_sum 'C32 H50 Cu2 N4 Si2'
_chemical_formula_weight 674.02
_space_group_IT_number 2
_space_group_name_Hall '-P 1'
_space_group_name_H-M_alt 'P -1'
_symmetry_cell_setting triclinic
_symmetry_space_group_name_H-M 'P -1'
_atom_sites_solution_hydrogens geom
_atom_sites_solution_primary direct
_atom_sites_solution_secondary difmap
_audit_creation_method SHELXL-97
_cell_angle_alpha 96.910(17)
_cell_angle_beta 98.657(19)
_cell_angle_gamma 90.190(19)
_cell_formula_units_Z 2
_cell_length_a 10.101(12)
_cell_length_b 12.616(15)
_cell_length_c 14.018(17)
_cell_measurement_reflns_used 3444
_cell_measurement_temperature 241(2)
_cell_measurement_theta_max 23.818
_cell_measurement_theta_min 2.339
_cell_volume 1753(4)
_computing_cell_refinement SAINT
_computing_data_collection SMART
_computing_data_reduction SAINT
_computing_molecular_graphics SHELXTL
_computing_publication_material SHELXTL
_computing_structure_refinement 'SHELXL-97 (Sheldrick, 1997)'
_computing_structure_solution 'SHELXS-97 (Sheldrick, 1990)'
_diffrn_ambient_temperature 241(2)
_diffrn_measured_fraction_theta_full 1.000
_diffrn_measured_fraction_theta_max 1.000
_diffrn_measurement_device_type 'ccd area scan'
_diffrn_measurement_method \w
_diffrn_radiation_monochromator graphite
_diffrn_radiation_source 'fine-focus sealed tube'
_diffrn_radiation_type MoK\a
_diffrn_radiation_wavelength 0.71073
_diffrn_reflns_av_R_equivalents 0.0605
_diffrn_reflns_av_sigmaI/netI 0.0660
_diffrn_reflns_limit_h_max 12
_diffrn_reflns_limit_h_min -12
_diffrn_reflns_limit_k_max 15
_diffrn_reflns_limit_k_min -15
_diffrn_reflns_limit_l_max 16
_diffrn_reflns_limit_l_min -16
_diffrn_reflns_number 18587
_diffrn_reflns_theta_full 25.05
_diffrn_reflns_theta_max 25.05
_diffrn_reflns_theta_min 1.48
_diffrn_standards_decay_% 6.66
_exptl_absorpt_coefficient_mu 1.307
_exptl_absorpt_correction_T_max 0.7800
_exptl_absorpt_correction_T_min 0.6951
_exptl_absorpt_correction_type multi-scan
_exptl_absorpt_process_details sadabs
_exptl_crystal_colour colorless
_exptl_crystal_density_diffrn 1.277
_exptl_crystal_density_method 'not measured'
_exptl_crystal_description block
_exptl_crystal_F_000 712
_exptl_crystal_size_max 0.30
_exptl_crystal_size_mid 0.20
_exptl_crystal_size_min 0.20
_refine_diff_density_max 0.339
_refine_diff_density_min -0.275
_refine_diff_density_rms 0.068
_refine_ls_extinction_method none
_refine_ls_goodness_of_fit_ref 0.995
_refine_ls_hydrogen_treatment constr
_refine_ls_matrix_type full
_refine_ls_number_parameters 361
_refine_ls_number_reflns 6180
_refine_ls_number_restraints 0
_refine_ls_restrained_S_all 0.995
_refine_ls_R_factor_all 0.0616
_refine_ls_R_factor_gt 0.0394
_refine_ls_shift/su_max 0.001
_refine_ls_shift/su_mean 0.000
_refine_ls_structure_factor_coef Fsqd
_refine_ls_weighting_details 'calc w=1/[\s^2^(Fo^2^)+(0.0394P)^2^+0.1267P] where P=(Fo^2^+2Fc^2^)/3'
_refine_ls_weighting_scheme calc
_refine_ls_wR_factor_gt 0.0867
_refine_ls_wR_factor_ref 0.0977
_reflns_number_gt 4570
_reflns_number_total 6180
_reflns_threshold_expression >2sigma(I)
_cod_data_source_file c2ra20709e.txt
_cod_data_source_block s533bz
_cod_depositor_comments
;
The following automatic conversions were performed:

data item '_symmetry_cell_setting' value 'Triclinic' was changed to
'triclinic' in accordance with the
/home/saulius/struct/COD-crude-data/automatic-downloads/DataCite-retrospective/RSC/depositions/lib/dictionaries/cif_core.dic
dictionary named 'cif_core.dic' version 2.4.2 last updated on
2011-04-26.

Automatic conversion script
Id: cif_fix_values 6909 2019-04-08 15:41:33Z antanas 
;
_cod_original_sg_symbol_H-M P-1
_cod_database_code 7238674

loop_
_symmetry_equiv_pos_as_xyz
'x, y, z'
'-x, -y, -z'

loop_
_atom_site_label
_atom_site_type_symbol
_atom_site_fract_x
_atom_site_fract_y
_atom_site_fract_z
_atom_site_U_iso_or_equiv
_atom_site_adp_type
_atom_site_occupancy
_atom_site_symmetry_multiplicity
_atom_site_calc_flag
_atom_site_refinement_flags
Cu1 Cu 0.89968(4) 0.53347(3) -0.04832(3) 0.02684(12) Uani 1 1 d .
N1 N 0.8603(2) 0.61535(19) 0.06613(18) 0.0279(6) Uani 1 1 d .
C1 C 0.9395(3) 0.6083(2) 0.1522(2) 0.0256(7) Uani 1 1 d .
C2 C 0.9001(3) 0.6683(3) 0.2431(2) 0.0302(8) Uani 1 1 d .
C3 C 0.9531(4) 0.7703(3) 0.2782(2) 0.0414(9) Uani 1 1 d .
H3A H 1.0149 0.8018 0.2457 0.050 Uiso 1 1 calc R
C4 C 0.9148(5) 0.8250(3) 0.3607(3) 0.0602(12) Uani 1 1 d .
H4A H 0.9503 0.8939 0.3836 0.072 Uiso 1 1 calc R
C5 C 0.8253(5) 0.7799(4) 0.4098(3) 0.0710(15) Uani 1 1 d .
H5A H 0.7987 0.8183 0.4652 0.085 Uiso 1 1 calc R
C6 C 0.7746(4) 0.6778(4) 0.3773(3) 0.0675(14) Uani 1 1 d .
H6A H 0.7146 0.6462 0.4112 0.081 Uiso 1 1 calc R
C7 C 0.8125(4) 0.6220(3) 0.2942(2) 0.0465(10) Uani 1 1 d .
H7A H 0.7785 0.5524 0.2725 0.056 Uiso 1 1 calc R
C8 C 1.1308(3) 0.5436(3) 0.2549(2) 0.0326(8) Uani 1 1 d .
H8A H 1.0943 0.5939 0.3038 0.039 Uiso 1 1 calc R
C9 C 1.1199(4) 0.4321(3) 0.2829(3) 0.0481(10) Uani 1 1 d .
H9A H 1.1462 0.3804 0.2314 0.058 Uiso 1 1 calc R
H9B H 1.0265 0.4164 0.2884 0.058 Uiso 1 1 calc R
C10 C 1.2084(5) 0.4190(4) 0.3792(3) 0.0684(13) Uani 1 1 d .
H10A H 1.1765 0.4650 0.4321 0.082 Uiso 1 1 calc R
H10B H 1.2025 0.3448 0.3927 0.082 Uiso 1 1 calc R
C11 C 1.3533(5) 0.4484(4) 0.3748(3) 0.0768(15) Uani 1 1 d .
H11A H 1.4079 0.4422 0.4378 0.092 Uiso 1 1 calc R
H11B H 1.3873 0.3984 0.3256 0.092 Uiso 1 1 calc R
C12 C 1.3660(4) 0.5611(4) 0.3500(3) 0.0673(13) Uani 1 1 d .
H12A H 1.4596 0.5763 0.3444 0.081 Uiso 1 1 calc R
H12B H 1.3409 0.6116 0.4027 0.081 Uiso 1 1 calc R
C13 C 1.2763(3) 0.5770(3) 0.2540(3) 0.0469(10) Uani 1 1 d .
H13A H 1.2802 0.6523 0.2436 0.056 Uiso 1 1 calc R
H13B H 1.3102 0.5346 0.1999 0.056 Uiso 1 1 calc R
C14 C 0.5757(4) 0.6512(4) 0.1106(3) 0.0673(13) Uani 1 1 d .
H14A H 0.6042 0.6556 0.1803 0.101 Uiso 1 1 calc R
H14B H 0.5495 0.5781 0.0849 0.101 Uiso 1 1 calc R
H14C H 0.5002 0.6973 0.0976 0.101 Uiso 1 1 calc R
C15 C 0.7569(4) 0.8391(3) 0.0887(3) 0.0681(13) Uani 1 1 d .
H15A H 0.8303 0.8604 0.0573 0.102 Uiso 1 1 calc R
H15B H 0.7825 0.8517 0.1587 0.102 Uiso 1 1 calc R
H15C H 0.6788 0.8805 0.0696 0.102 Uiso 1 1 calc R
C16 C 0.6506(4) 0.6822(4) -0.0817(3) 0.0620(12) Uani 1 1 d .
H16A H 0.7200 0.7036 -0.1168 0.093 Uiso 1 1 calc R
H16B H 0.5741 0.7279 -0.0926 0.093 Uiso 1 1 calc R
H16C H 0.6234 0.6086 -0.1047 0.093 Uiso 1 1 calc R
Cu2 Cu 0.58096(4) 0.03836(3) -0.04555(3) 0.02680(12) Uani 1 1 d .
N3 N 0.6660(2) 0.11559(19) 0.07275(18) 0.0265(6) Uani 1 1 d .
C17 C 0.6197(3) 0.1027(2) 0.1562(2) 0.0263(7) Uani 1 1 d .
C18 C 0.6938(3) 0.1595(2) 0.2509(2) 0.0285(7) Uani 1 1 d .
C19 C 0.6569(4) 0.2603(3) 0.2887(3) 0.0460(10) Uani 1 1 d .
H19A H 0.5853 0.2946 0.2549 0.055 Uiso 1 1 calc R
C20 C 0.7256(4) 0.3107(3) 0.3765(3) 0.0595(12) Uani 1 1 d .
H20A H 0.6995 0.3786 0.4016 0.071 Uiso 1 1 calc R
C21 C 0.8307(4) 0.2618(4) 0.4261(3) 0.0638(12) Uani 1 1 d .
H21A H 0.8777 0.2964 0.4846 0.077 Uiso 1 1 calc R
C22 C 0.8670(4) 0.1617(4) 0.3897(3) 0.0575(11) Uani 1 1 d .
H22A H 0.9383 0.1274 0.4239 0.069 Uiso 1 1 calc R
C23 C 0.7983(3) 0.1111(3) 0.3021(2) 0.0433(9) Uani 1 1 d .
H23A H 0.8240 0.0428 0.2778 0.052 Uiso 1 1 calc R
C24 C 0.4684(3) 0.0305(3) 0.2541(2) 0.0343(8) Uani 1 1 d .
H24A H 0.5273 0.0766 0.3056 0.041 Uiso 1 1 calc R
C25 C 0.4835(4) -0.0842(3) 0.2759(2) 0.0479(10) Uani 1 1 d .
H25A H 0.5779 -0.1035 0.2798 0.057 Uiso 1 1 calc R
H25B H 0.4319 -0.1318 0.2228 0.057 Uiso 1 1 calc R
C26 C 0.4349(6) -0.0998(4) 0.3715(3) 0.0765(15) Uani 1 1 d .
H26A H 0.4396 -0.1755 0.3807 0.092 Uiso 1 1 calc R
H26B H 0.4942 -0.0595 0.4256 0.092 Uiso 1 1 calc R
C27 C 0.2927(6) -0.0631(5) 0.3731(4) 0.096(2) Uani 1 1 d .
H27A H 0.2680 -0.0686 0.4373 0.116 Uiso 1 1 calc R
H27B H 0.2316 -0.1100 0.3250 0.116 Uiso 1 1 calc R
C28 C 0.2772(5) 0.0515(5) 0.3506(3) 0.0836(17) Uani 1 1 d .
H28A H 0.3285 0.0993 0.4036 0.100 Uiso 1 1 calc R
H28B H 0.1827 0.0705 0.3467 0.100 Uiso 1 1 calc R
C29 C 0.3258(4) 0.0676(4) 0.2544(3) 0.0550(11) Uani 1 1 d .
H29A H 0.2668 0.0273 0.2002 0.066 Uiso 1 1 calc R
H29B H 0.3214 0.1434 0.2453 0.066 Uiso 1 1 calc R
C30 C 0.8239(4) 0.1866(4) -0.0681(3) 0.0687(14) Uani 1 1 d .
H30A H 0.8377 0.1127 -0.0921 0.103 Uiso 1 1 calc R
H30B H 0.9003 0.2300 -0.0755 0.103 Uiso 1 1 calc R
H30C H 0.7435 0.2118 -0.1048 0.103 Uiso 1 1 calc R
C31 C 0.7808(5) 0.3405(3) 0.1030(4) 0.0718(14) Uani 1 1 d .
H31A H 0.7706 0.3500 0.1712 0.108 Uiso 1 1 calc R
H31B H 0.7011 0.3647 0.0646 0.108 Uiso 1 1 calc R
H31C H 0.8581 0.3818 0.0938 0.108 Uiso 1 1 calc R
C32 C 0.9682(4) 0.1539(4) 0.1262(3) 0.0733(14) Uani 1 1 d .
H32A H 0.9651 0.1571 0.1953 0.110 Uiso 1 1 calc R
H32B H 1.0394 0.2011 0.1159 0.110 Uiso 1 1 calc R
H32C H 0.9852 0.0814 0.1001 0.110 Uiso 1 1 calc R
Si1 Si 0.71694(9) 0.69472(7) 0.05136(7) 0.0330(2) Uani 1 1 d .
Si2 Si 0.80505(9) 0.19678(8) 0.06339(7) 0.0345(2) Uani 1 1 d .
N2 N 1.0501(2) 0.5509(2) 0.15902(17) 0.0277(6) Uani 1 1 d .
N4 N 0.5125(2) 0.0423(2) 0.15964(17) 0.0278(6) Uani 1 1 d .

loop_
_atom_site_aniso_label
_atom_site_aniso_U_11
_atom_site_aniso_U_22
_atom_site_aniso_U_33
_atom_site_aniso_U_23
_atom_site_aniso_U_13
_atom_site_aniso_U_12
Cu1 0.0267(2) 0.0295(2) 0.0229(2) 0.00054(16) 0.00115(16) 0.00701(16)
N1 0.0286(15) 0.0268(14) 0.0270(15) 0.0009(11) 0.0021(12) 0.0034(11)
C1 0.0296(18) 0.0200(16) 0.0268(17) -0.0001(13) 0.0052(14) -0.0027(13)
C2 0.0268(18) 0.0371(19) 0.0253(17) -0.0003(14) 0.0026(14) 0.0112(15)
C3 0.052(2) 0.039(2) 0.031(2) -0.0016(16) 0.0020(17) 0.0083(17)
C4 0.081(3) 0.050(3) 0.039(2) -0.016(2) -0.007(2) 0.020(2)
C5 0.064(3) 0.111(4) 0.030(2) -0.020(3) 0.003(2) 0.042(3)
C6 0.048(3) 0.126(4) 0.029(2) 0.003(3) 0.0101(19) 0.007(3)
C7 0.044(2) 0.067(3) 0.029(2) 0.0049(18) 0.0071(17) -0.0021(19)
C8 0.0300(18) 0.042(2) 0.0238(17) -0.0010(15) -0.0004(14) 0.0077(15)
C9 0.050(2) 0.055(2) 0.039(2) 0.0130(19) 0.0007(18) 0.0036(19)
C10 0.087(4) 0.068(3) 0.048(3) 0.022(2) -0.010(2) 0.011(3)
C11 0.075(4) 0.097(4) 0.050(3) 0.012(3) -0.021(2) 0.036(3)
C12 0.039(2) 0.106(4) 0.047(3) -0.002(3) -0.015(2) -0.005(2)
C13 0.037(2) 0.057(3) 0.041(2) -0.0002(19) -0.0068(17) -0.0009(18)
C14 0.033(2) 0.099(4) 0.076(3) 0.026(3) 0.014(2) 0.015(2)
C15 0.065(3) 0.044(2) 0.089(3) 0.003(2) -0.008(3) 0.022(2)
C16 0.062(3) 0.078(3) 0.041(2) 0.000(2) -0.003(2) 0.036(2)
Cu2 0.0273(2) 0.0298(2) 0.0226(2) 0.00008(16) 0.00432(16) -0.00564(17)
N3 0.0272(15) 0.0264(14) 0.0253(14) 0.0027(11) 0.0028(11) -0.0039(11)
C17 0.0269(17) 0.0229(16) 0.0272(17) -0.0008(13) 0.0010(14) 0.0038(13)
C18 0.0273(18) 0.0320(18) 0.0244(17) -0.0014(14) 0.0023(14) -0.0050(14)
C19 0.057(2) 0.038(2) 0.037(2) -0.0072(17) -0.0017(18) 0.0065(18)
C20 0.080(3) 0.048(3) 0.042(2) -0.017(2) -0.001(2) 0.001(2)
C21 0.068(3) 0.078(3) 0.035(2) -0.013(2) -0.010(2) -0.013(3)
C22 0.049(3) 0.081(3) 0.036(2) -0.001(2) -0.0101(19) 0.007(2)
C23 0.041(2) 0.050(2) 0.035(2) -0.0016(17) -0.0036(17) 0.0023(18)
C24 0.036(2) 0.043(2) 0.0234(18) -0.0013(15) 0.0057(15) -0.0072(16)
C25 0.061(3) 0.054(2) 0.029(2) 0.0105(17) 0.0054(18) -0.008(2)
C26 0.114(4) 0.080(3) 0.040(3) 0.020(2) 0.016(3) -0.028(3)
C27 0.095(4) 0.147(6) 0.054(3) 0.013(3) 0.034(3) -0.053(4)
C28 0.056(3) 0.150(5) 0.049(3) -0.001(3) 0.031(2) 0.006(3)
C29 0.049(2) 0.076(3) 0.042(2) -0.001(2) 0.0217(19) 0.009(2)
C30 0.063(3) 0.097(4) 0.047(3) 0.005(2) 0.013(2) -0.042(3)
C31 0.078(3) 0.039(2) 0.101(4) 0.001(2) 0.025(3) -0.021(2)
C32 0.032(2) 0.097(4) 0.095(4) 0.034(3) 0.007(2) -0.001(2)
Si1 0.0298(5) 0.0362(5) 0.0318(5) 0.0017(4) 0.0031(4) 0.0117(4)
Si2 0.0313(5) 0.0374(6) 0.0338(5) 0.0035(4) 0.0020(4) -0.0108(4)
N2 0.0264(14) 0.0333(15) 0.0222(14) 0.0018(11) 0.0009(11) 0.0048(12)
N4 0.0277(15) 0.0327(15) 0.0220(14) 0.0000(11) 0.0034(11) -0.0033(12)

loop_
_atom_type_symbol
_atom_type_description
_atom_type_scat_dispersion_real
_atom_type_scat_dispersion_imag
_atom_type_scat_source
C C 0.0033 0.0016 'International Tables Vol C Tables 4.2.6.8 and 6.1.1.4'
H H 0.0000 0.0000 'International Tables Vol C Tables 4.2.6.8 and 6.1.1.4'
N N 0.0061 0.0033 'International Tables Vol C Tables 4.2.6.8 and 6.1.1.4'
Si Si 0.0817 0.0704 'International Tables Vol C Tables 4.2.6.8 and 6.1.1.4'
Cu Cu 0.3201 1.2651 'International Tables Vol C Tables 4.2.6.8 and 6.1.1.4'

loop_
_geom_angle_atom_site_label_1
_geom_angle_atom_site_label_2
_geom_angle_atom_site_label_3
_geom_angle
_geom_angle_site_symmetry_1
_geom_angle_site_symmetry_3
N1 Cu1 N2 176.41(10) . 2_765
N1 Cu1 Cu1 89.11(10) . 2_765
N2 Cu1 Cu1 87.34(10) 2_765 2_765
C1 N1 Si1 124.7(2) . .
C1 N1 Cu1 119.6(2) . .
Si1 N1 Cu1 115.78(14) . .
N2 C1 N1 122.4(3) . .
N2 C1 C2 119.2(3) . .
N1 C1 C2 118.4(3) . .
C7 C2 C3 118.9(3) . .
C7 C2 C1 120.5(3) . .
C3 C2 C1 120.7(3) . .
C4 C3 C2 120.1(4) . .
C4 C3 H3A 119.9 . .
C2 C3 H3A 119.9 . .
C5 C4 C3 120.8(4) . .
C5 C4 H4A 119.6 . .
C3 C4 H4A 119.6 . .
C4 C5 C6 119.8(4) . .
C4 C5 H5A 120.1 . .
C6 C5 H5A 120.1 . .
C5 C6 C7 119.9(4) . .
C5 C6 H6A 120.1 . .
C7 C6 H6A 120.1 . .
C2 C7 C6 120.5(4) . .
C2 C7 H7A 119.7 . .
C6 C7 H7A 119.7 . .
N2 C8 C9 110.4(3) . .
N2 C8 C13 110.1(3) . .
C9 C8 C13 111.8(3) . .
N2 C8 H8A 108.2 . .
C9 C8 H8A 108.2 . .
C13 C8 H8A 108.2 . .
C8 C9 C10 112.2(3) . .
C8 C9 H9A 109.2 . .
C10 C9 H9A 109.2 . .
C8 C9 H9B 109.2 . .
C10 C9 H9B 109.2 . .
H9A C9 H9B 107.9 . .
C11 C10 C9 110.5(4) . .
C11 C10 H10A 109.6 . .
C9 C10 H10A 109.6 . .
C11 C10 H10B 109.6 . .
C9 C10 H10B 109.6 . .
H10A C10 H10B 108.1 . .
C12 C11 C10 111.3(4) . .
C12 C11 H11A 109.4 . .
C10 C11 H11A 109.4 . .
C12 C11 H11B 109.4 . .
C10 C11 H11B 109.4 . .
H11A C11 H11B 108.0 . .
C11 C12 C13 111.6(3) . .
C11 C12 H12A 109.3 . .
C13 C12 H12A 109.3 . .
C11 C12 H12B 109.3 . .
C13 C12 H12B 109.3 . .
H12A C12 H12B 108.0 . .
C8 C13 C12 111.5(3) . .
C8 C13 H13A 109.3 . .
C12 C13 H13A 109.3 . .
C8 C13 H13B 109.3 . .
C12 C13 H13B 109.3 . .
H13A C13 H13B 108.0 . .
Si1 C14 H14A 109.5 . .
Si1 C14 H14B 109.5 . .
H14A C14 H14B 109.5 . .
Si1 C14 H14C 109.5 . .
H14A C14 H14C 109.5 . .
H14B C14 H14C 109.5 . .
Si1 C15 H15A 109.5 . .
Si1 C15 H15B 109.5 . .
H15A C15 H15B 109.5 . .
Si1 C15 H15C 109.5 . .
H15A C15 H15C 109.5 . .
H15B C15 H15C 109.5 . .
Si1 C16 H16A 109.5 . .
Si1 C16 H16B 109.5 . .
H16A C16 H16B 109.5 . .
Si1 C16 H16C 109.5 . .
H16A C16 H16C 109.5 . .
H16B C16 H16C 109.5 . .
N3 Cu2 N4 176.37(10) . 2_655
N3 Cu2 Cu2 89.22(11) . 2_655
N4 Cu2 Cu2 87.16(11) 2_655 2_655
C17 N3 Si2 125.3(2) . .
C17 N3 Cu2 118.9(2) . .
Si2 N3 Cu2 115.72(15) . .
N4 C17 N3 123.3(3) . .
N4 C17 C18 118.3(3) . .
N3 C17 C18 118.4(3) . .
C23 C18 C19 118.4(3) . .
C23 C18 C17 120.2(3) . .
C19 C18 C17 121.3(3) . .
C18 C19 C20 120.4(4) . .
C18 C19 H19A 119.8 . .
C20 C19 H19A 119.8 . .
C21 C20 C19 120.4(4) . .
C21 C20 H20A 119.8 . .
C19 C20 H20A 119.8 . .
C20 C21 C22 119.5(4) . .
C20 C21 H21A 120.2 . .
C22 C21 H21A 120.2 . .
C21 C22 C23 120.2(4) . .
C21 C22 H22A 119.9 . .
C23 C22 H22A 119.9 . .
C18 C23 C22 121.0(4) . .
C18 C23 H23A 119.5 . .
C22 C23 H23A 119.5 . .
N4 C24 C29 110.6(3) . .
N4 C24 C25 110.1(3) . .
C29 C24 C25 111.8(3) . .
N4 C24 H24A 108.1 . .
C29 C24 H24A 108.1 . .
C25 C24 H24A 108.1 . .
C24 C25 C26 111.5(3) . .
C24 C25 H25A 109.3 . .
C26 C25 H25A 109.3 . .
C24 C25 H25B 109.3 . .
C26 C25 H25B 109.3 . .
H25A C25 H25B 108.0 . .
C27 C26 C25 111.9(4) . .
C27 C26 H26A 109.2 . .
C25 C26 H26A 109.2 . .
C27 C26 H26B 109.2 . .
C25 C26 H26B 109.2 . .
H26A C26 H26B 107.9 . .
C26 C27 C28 111.4(4) . .
C26 C27 H27A 109.3 . .
C28 C27 H27A 109.3 . .
C26 C27 H27B 109.3 . .
C28 C27 H27B 109.3 . .
H27A C27 H27B 108.0 . .
C27 C28 C29 111.9(4) . .
C27 C28 H28A 109.2 . .
C29 C28 H28A 109.2 . .
C27 C28 H28B 109.2 . .
C29 C28 H28B 109.2 . .
H28A C28 H28B 107.9 . .
C24 C29 C28 111.0(3) . .
C24 C29 H29A 109.4 . .
C28 C29 H29A 109.4 . .
C24 C29 H29B 109.4 . .
C28 C29 H29B 109.4 . .
H29A C29 H29B 108.0 . .
Si2 C30 H30A 109.5 . .
Si2 C30 H30B 109.5 . .
H30A C30 H30B 109.5 . .
Si2 C30 H30C 109.5 . .
H30A C30 H30C 109.5 . .
H30B C30 H30C 109.5 . .
Si2 C31 H31A 109.5 . .
Si2 C31 H31B 109.5 . .
H31A C31 H31B 109.5 . .
Si2 C31 H31C 109.5 . .
H31A C31 H31C 109.5 . .
H31B C31 H31C 109.5 . .
Si2 C32 H32A 109.5 . .
Si2 C32 H32B 109.5 . .
H32A C32 H32B 109.5 . .
Si2 C32 H32C 109.5 . .
H32A C32 H32C 109.5 . .
H32B C32 H32C 109.5 . .
N1 Si1 C15 112.36(17) . .
N1 Si1 C14 114.54(18) . .
C15 Si1 C14 110.5(2) . .
N1 Si1 C16 107.49(15) . .
C15 Si1 C16 105.8(2) . .
C14 Si1 C16 105.5(2) . .
N3 Si2 C31 112.78(18) . .
N3 Si2 C32 114.66(18) . .
C31 Si2 C32 109.7(2) . .
N3 Si2 C30 107.57(15) . .
C31 Si2 C30 106.3(2) . .
C32 Si2 C30 105.2(2) . .
C1 N2 C8 120.2(3) . .
C1 N2 Cu1 121.4(2) . 2_765
C8 N2 Cu1 118.1(2) . 2_765
C17 N4 C24 120.4(3) . .
C17 N4 Cu2 121.3(2) . 2_655
C24 N4 Cu2 118.2(2) . 2_655

loop_
_geom_bond_atom_site_label_1
_geom_bond_atom_site_label_2
_geom_bond_distance
_geom_bond_site_symmetry_2
Cu1 N1 1.896(3) .
Cu1 N2 1.908(3) 2_765
Cu1 Cu1 2.473(2) 2_765
N1 C1 1.356(4) .
N1 Si1 1.764(3) .
C1 N2 1.331(4) .
C1 C2 1.509(4) .
C2 C7 1.387(5) .
C2 C3 1.396(5) .
C3 C4 1.381(5) .
C3 H3A 0.9400 .
C4 C5 1.376(7) .
C4 H4A 0.9400 .
C5 C6 1.382(7) .
C5 H5A 0.9400 .
C6 C7 1.393(5) .
C6 H6A 0.9400 .
C7 H7A 0.9400 .
C8 N2 1.477(4) .
C8 C9 1.513(5) .
C8 C13 1.530(5) .
C8 H8A 0.9900 .
C9 C10 1.529(5) .
C9 H9A 0.9800 .
C9 H9B 0.9800 .
C10 C11 1.520(7) .
C10 H10A 0.9800 .
C10 H10B 0.9800 .
C11 C12 1.513(6) .
C11 H11A 0.9800 .
C11 H11B 0.9800 .
C12 C13 1.540(5) .
C12 H12A 0.9800 .
C12 H12B 0.9800 .
C13 H13A 0.9800 .
C13 H13B 0.9800 .
C14 Si1 1.868(4) .
C14 H14A 0.9700 .
C14 H14B 0.9700 .
C14 H14C 0.9700 .
C15 Si1 1.860(4) .
C15 H15A 0.9700 .
C15 H15B 0.9700 .
C15 H15C 0.9700 .
C16 Si1 1.872(4) .
C16 H16A 0.9700 .
C16 H16B 0.9700 .
C16 H16C 0.9700 .
Cu2 N3 1.901(3) .
Cu2 N4 1.905(3) 2_655
Cu2 Cu2 2.482(2) 2_655
N3 C17 1.350(4) .
N3 Si2 1.766(3) .
C17 N4 1.332(4) .
C17 C18 1.519(4) .
C18 C23 1.372(5) .
C18 C19 1.391(5) .
C19 C20 1.397(5) .
C19 H19A 0.9400 .
C20 C21 1.370(6) .
C20 H20A 0.9400 .
C21 C22 1.376(6) .
C21 H21A 0.9400 .
C22 C23 1.396(5) .
C22 H22A 0.9400 .
C23 H23A 0.9400 .
C24 N4 1.482(4) .
C24 C29 1.516(5) .
C24 C25 1.519(5) .
C24 H24A 0.9900 .
C25 C26 1.528(5) .
C25 H25A 0.9800 .
C25 H25B 0.9800 .
C26 C27 1.513(7) .
C26 H26A 0.9800 .
C26 H26B 0.9800 .
C27 C28 1.520(7) .
C27 H27A 0.9800 .
C27 H27B 0.9800 .
C28 C29 1.538(6) .
C28 H28A 0.9800 .
C28 H28B 0.9800 .
C29 H29A 0.9800 .
C29 H29B 0.9800 .
C30 Si2 1.870(4) .
C30 H30A 0.9700 .
C30 H30B 0.9700 .
C30 H30C 0.9700 .
C31 Si2 1.859(5) .
C31 H31A 0.9700 .
C31 H31B 0.9700 .
C31 H31C 0.9700 .
C32 Si2 1.862(4) .
C32 H32A 0.9700 .
C32 H32B 0.9700 .
C32 H32C 0.9700 .
N2 Cu1 1.908(3) 2_765
N4 Cu2 1.905(3) 2_655

loop_
_geom_torsion_atom_site_label_1
_geom_torsion_atom_site_label_2
_geom_torsion_atom_site_label_3
_geom_torsion_atom_site_label_4
_geom_torsion
_geom_torsion_site_symmetry_1
_geom_torsion_site_symmetry_4
N2 Cu1 N1 C1 -11.4(19) 2_765 .
Cu1 Cu1 N1 C1 -2.6(2) 2_765 .
N2 Cu1 N1 Si1 169.9(17) 2_765 .
Cu1 Cu1 N1 Si1 178.70(13) 2_765 .
Si1 N1 C1 N2 -176.9(2) . .
Cu1 N1 C1 N2 4.4(4) . .
Si1 N1 C1 C2 2.9(4) . .
Cu1 N1 C1 C2 -175.7(2) . .
N2 C1 C2 C7 -93.2(4) . .
N1 C1 C2 C7 86.9(4) . .
N2 C1 C2 C3 85.5(4) . .
N1 C1 C2 C3 -94.4(4) . .
C7 C2 C3 C4 -2.2(5) . .
C1 C2 C3 C4 179.1(3) . .
C2 C3 C4 C5 0.6(6) . .
C3 C4 C5 C6 1.1(6) . .
C4 C5 C6 C7 -1.1(7) . .
C3 C2 C7 C6 2.2(5) . .
C1 C2 C7 C6 -179.1(3) . .
C5 C6 C7 C2 -0.6(6) . .
N2 C8 C9 C10 176.7(3) . .
C13 C8 C9 C10 53.8(4) . .
C8 C9 C10 C11 -55.9(5) . .
C9 C10 C11 C12 56.9(5) . .
C10 C11 C12 C13 -56.1(5) . .
N2 C8 C13 C12 -175.1(3) . .
C9 C8 C13 C12 -52.0(4) . .
C11 C12 C13 C8 53.3(5) . .
N4 Cu2 N3 C17 5.0(18) 2_655 .
Cu2 Cu2 N3 C17 1.8(2) 2_655 .
N4 Cu2 N3 Si2 -176.8(16) 2_655 .
Cu2 Cu2 N3 Si2 180.00(13) 2_655 .
Si2 N3 C17 N4 178.5(2) . .
Cu2 N3 C17 N4 -3.4(4) . .
Si2 N3 C17 C18 -1.8(4) . .
Cu2 N3 C17 C18 176.3(2) . .
N4 C17 C18 C23 91.1(4) . .
N3 C17 C18 C23 -88.6(4) . .
N4 C17 C18 C19 -87.9(4) . .
N3 C17 C18 C19 92.4(4) . .
C23 C18 C19 C20 0.3(6) . .
C17 C18 C19 C20 179.4(3) . .
C18 C19 C20 C21 0.4(6) . .
C19 C20 C21 C22 -1.0(7) . .
C20 C21 C22 C23 0.9(7) . .
C19 C18 C23 C22 -0.5(5) . .
C17 C18 C23 C22 -179.5(3) . .
C21 C22 C23 C18 -0.1(6) . .
N4 C24 C25 C26 -178.3(3) . .
C29 C24 C25 C26 -54.9(4) . .
C24 C25 C26 C27 54.5(5) . .
C25 C26 C27 C28 -54.1(6) . .
C26 C27 C28 C29 54.1(6) . .
N4 C24 C29 C28 177.7(4) . .
C25 C24 C29 C28 54.6(5) . .
C27 C28 C29 C24 -54.3(5) . .
C1 N1 Si1 C15 60.7(3) . .
Cu1 N1 Si1 C15 -120.6(2) . .
C1 N1 Si1 C14 -66.5(3) . .
Cu1 N1 Si1 C14 112.2(2) . .
C1 N1 Si1 C16 176.7(3) . .
Cu1 N1 Si1 C16 -4.7(2) . .
C17 N3 Si2 C31 -62.5(3) . .
Cu2 N3 Si2 C31 119.4(2) . .
C17 N3 Si2 C32 64.0(3) . .
Cu2 N3 Si2 C32 -114.1(2) . .
C17 N3 Si2 C30 -179.4(3) . .
Cu2 N3 Si2 C30 2.5(2) . .
N1 C1 N2 C8 -178.3(3) . .
C2 C1 N2 C8 1.9(4) . .
N1 C1 N2 Cu1 -3.9(4) . 2_765
C2 C1 N2 Cu1 176.3(2) . 2_765
C9 C8 N2 C1 110.5(3) . .
C13 C8 N2 C1 -125.6(3) . .
C9 C8 N2 Cu1 -64.1(3) . 2_765
C13 C8 N2 Cu1 59.8(3) . 2_765
N3 C17 N4 C24 179.1(3) . .
C18 C17 N4 C24 -0.6(4) . .
N3 C17 N4 Cu2 3.3(4) . 2_655
C18 C17 N4 Cu2 -176.4(2) . 2_655
C29 C24 N4 C17 121.4(3) . .
C25 C24 N4 C17 -114.5(3) . .
C29 C24 N4 Cu2 -62.6(3) . 2_655
C25 C24 N4 Cu2 61.5(3) . 2_655
